data_2228094
loop_
_publ_author_name
'Xia, Guang-Ming'
'Liu, Jing'
'Li, Zhen'
'Ji, Mu-Wei'
'Sun, Guo-Xin'

_publ_section_title
;
 Dimethyl
 3,3'-diphenyl-2,2'-[(<i>S</i>)-thiophene-2,5-diylbis(carbonylazanediyl)]dipropanoate
;
_journal_coeditor_code XU5003
_journal_issue 9
_journal_name_full 'Acta Crystallographica Section E'
_journal_page_first o2385
_journal_paper_doi 10.1107/S1600536810033210
_journal_volume 66
_journal_year 2010
_chemical_formula_iupac 'C26 H26 N2 O6 S'
_chemical_formula_moiety 'C26 H26 N2 O6 S'
_chemical_formula_sum 'C26 H26 N2 O6 S'
_chemical_formula_weight 494.56
_chemical_name_common
;
N,N'-Bis[(S)-1-methoxycarbonyl-2phenylethyl]-2,5-thiophenedicarboxamide
;
_chemical_name_systematic
;
Dimethyl 3,3'-diphenyl-2,2'-[(<i>S</i>)-thiophene-2,5-
diylbis(carbonylazanediyl)]dipropanoate
;
_space_group_IT_number 18
_symmetry_cell_setting orthorhombic
_symmetry_space_group_name_Hall 'P 2 2ab'
_symmetry_space_group_name_H-M 'P 21 21 2'
_atom_sites_solution_hydrogens geom
_atom_sites_solution_primary direct
_atom_sites_solution_secondary difmap
_audit_creation_method SHELXL-97
_cell_angle_alpha 90.00
_cell_angle_beta 90.00
_cell_angle_gamma 90.00
_cell_formula_units_Z 4
_cell_length_a 9.0769(3)
_cell_length_b 29.6371(7)
_cell_length_c 9.3767(2)
_cell_measurement_reflns_used 4047
_cell_measurement_temperature 120(2)
_cell_measurement_theta_max 25.2956
_cell_measurement_theta_min 3.4062
_cell_volume 2522.45(12)
_computing_cell_refinement 'CrysAlis PRO CCD (Oxford Diffraction, 2009)'
_computing_data_collection 'CrysAlis PRO CCD (Oxford Diffraction, 2009)'
_computing_data_reduction 'CrysAlis PRO RED (Oxford Diffraction, 2009)'
_computing_molecular_graphics 'ORTEP-3 for Windows (Farrugia, 1997)'
_computing_publication_material 'SHELXL97 (Sheldrick, 2008)'
_computing_structure_refinement 'SHELXL97 (Sheldrick, 2008)'
_computing_structure_solution 'SHELXS97 (Sheldrick, 2008)'
_diffrn_ambient_temperature 120(2)
_diffrn_detector_area_resol_mean 16.0355
_diffrn_measured_fraction_theta_full 0.984
_diffrn_measured_fraction_theta_max 0.984
_diffrn_measurement_device_type 'Oxford Diffraction Xcalibur Eos Gemini'
_diffrn_measurement_method '\w scans'
_diffrn_radiation_monochromator graphite
_diffrn_radiation_source 'Enhance (Mo) X-ray Source'
_diffrn_radiation_type MoK\a
_diffrn_radiation_wavelength 0.71073
_diffrn_reflns_av_R_equivalents 0.0512
_diffrn_reflns_av_sigmaI/netI 0.0550
_diffrn_reflns_limit_h_max 10
_diffrn_reflns_limit_h_min -6
_diffrn_reflns_limit_k_max 35
_diffrn_reflns_limit_k_min -28
_diffrn_reflns_limit_l_max 11
_diffrn_reflns_limit_l_min -7
_diffrn_reflns_number 6802
_diffrn_reflns_theta_full 25.00
_diffrn_reflns_theta_max 25.00
_diffrn_reflns_theta_min 3.41
_diffrn_standards_number 0
_exptl_absorpt_coefficient_mu 0.171
_exptl_absorpt_correction_T_max 1.00000
_exptl_absorpt_correction_T_min 0.86725
_exptl_absorpt_correction_type multi-scan
_exptl_absorpt_process_details '(CrysAlis PRO RED; Oxford Diffraction, 2009)'
_exptl_crystal_colour colourless
_exptl_crystal_density_diffrn 1.302
_exptl_crystal_density_method 'not measured'
_exptl_crystal_description block
_exptl_crystal_F_000 1040
_exptl_crystal_size_max 0.36
_exptl_crystal_size_mid 0.24
_exptl_crystal_size_min 0.10
_refine_diff_density_max 0.903
_refine_diff_density_min -0.696
_refine_ls_abs_structure_details 'Flack (1983), 1669 Friedel pairs'
_refine_ls_abs_structure_Flack 0.00(18)
_refine_ls_extinction_method none
_refine_ls_goodness_of_fit_ref 1.097
_refine_ls_hydrogen_treatment constr
_refine_ls_matrix_type full
_refine_ls_number_parameters 288
_refine_ls_number_reflns 4233
_refine_ls_number_restraints 1
_refine_ls_restrained_S_all 1.097
_refine_ls_R_factor_all 0.0838
_refine_ls_R_factor_gt 0.0679
_refine_ls_shift/su_max 0.000
_refine_ls_shift/su_mean 0.000
_refine_ls_structure_factor_coef Fsqd
_refine_ls_weighting_details 'calc w=1/[\s^2^(Fo^2^)+(0.1124P)^2^+0.8367P] where P=(Fo^2^+2Fc^2^)/3'
_refine_ls_weighting_scheme calc
_refine_ls_wR_factor_gt 0.1785
_refine_ls_wR_factor_ref 0.1868
_reflns_number_gt 3315
_reflns_number_total 4233
_reflns_threshold_expression I>2sigma(I)
_cod_data_source_file xu5003.cif
_cod_data_source_block I
_cod_database_code 2228094
_cod_database_fobs_code 2228094

loop_
_symmetry_equiv_pos_as_xyz
'x, y, z'
'-x, -y, z'
'x+1/2, -y+1/2, -z'
'-x+1/2, y+1/2, -z'

loop_
_atom_site_type_symbol
_atom_site_label
_atom_site_fract_x
_atom_site_fract_y
_atom_site_fract_z
_atom_site_U_iso_or_equiv
_atom_site_adp_type
_atom_site_calc_flag
_atom_site_refinement_flags
_atom_site_occupancy
_atom_site_disorder_assembly
_atom_site_disorder_group
C C1 0.3969(8) 0.6948(2) 0.3748(8) 0.0676(18) Uani d . 1 . .
H H1A 0.3112 0.6771 0.3529 0.101 Uiso calc R 1 . .
H H1B 0.4259 0.7117 0.2920 0.101 Uiso calc R 1 . .
H H1C 0.3745 0.7153 0.4512 0.101 Uiso calc R 1 . .
C C2 0.6263(6) 0.68418(15) 0.4908(5) 0.0361(11) Uani d . 1 . .
C C3 0.7416(5) 0.65073(14) 0.5404(5) 0.0336(11) Uani d . 1 . .
H H3 0.7545 0.6551 0.6432 0.040 Uiso calc R 1 . .
C C4 0.8884(6) 0.66076(14) 0.4700(5) 0.0338(11) Uani d . 1 . .
H H4B 0.9036 0.6932 0.4685 0.041 Uiso calc R 1 . .
H H4A 0.8855 0.6503 0.3720 0.041 Uiso calc R 1 . .
C C5 1.0183(6) 0.63839(14) 0.5462(4) 0.0325(10) Uani d . 1 . .
C C6 1.0574(6) 0.59423(18) 0.5155(7) 0.0529(15) Uani d . 1 . .
H H6 1.0076 0.5782 0.4451 0.063 Uiso calc R 1 . .
C C7 1.1729(8) 0.5739(2) 0.5915(8) 0.069(2) Uani d . 1 . .
H H7 1.2017 0.5446 0.5691 0.083 Uiso calc R 1 . .
C C8 1.2438(6) 0.59686(19) 0.6990(7) 0.0549(15) Uani d . 1 . .
H H8 1.3177 0.5828 0.7514 0.066 Uiso calc R 1 . .
C C9 1.2052(7) 0.64021(18) 0.7282(6) 0.0521(14) Uani d . 1 . .
H H9 1.2551 0.6562 0.7985 0.063 Uiso calc R 1 . .
C C10 1.0909(6) 0.66065(16) 0.6527(5) 0.0433(13) Uani d . 1 . .
H H10 1.0635 0.6900 0.6753 0.052 Uiso calc R 1 . .
C C11 0.6350(5) 0.57915(14) 0.6197(4) 0.0281(10) Uani d . 1 . .
C C12 0.5668(5) 0.53566(13) 0.5707(4) 0.0281(10) Uani d . 1 . .
C C13 0.5371(6) 0.52036(15) 0.4374(4) 0.0352(12) Uani d . 1 . .
H H13 0.5639 0.5357 0.3548 0.042 Uiso calc R 1 . .
C C14A 0.207(2) 0.6027(7) 0.130(2) 0.047(4) Uani d P 0.275(12) A 2
H H14B 0.1740 0.5900 0.0411 0.070 Uiso calc PR 0.275(12) A 2
H H14C 0.1380 0.6250 0.1616 0.070 Uiso calc PR 0.275(12) A 2
H H14A 0.2147 0.5792 0.1999 0.070 Uiso calc PR 0.275(12) A 2
C C14B 0.3361(17) 0.5483(4) 0.091(2) 0.123(6) Uani d P 0.725(12) A 1
H H14E 0.2938 0.5485 -0.0026 0.184 Uiso calc PR 0.725(12) A 1
H H14F 0.2793 0.5674 0.1529 0.184 Uiso calc PR 0.725(12) A 1
H H14D 0.3359 0.5181 0.1280 0.184 Uiso calc PR 0.725(12) A 1
C C15 0.4767(9) 0.6062(2) 0.0647(6) 0.0674(7) Uani d D 1 . .
C C16 0.6251(9) 0.6243(2) 0.0738(7) 0.0674(7) Uani d . 1 A .
H H16 0.6438 0.6299 0.1752 0.081 Uiso calc R 1 . .
C C17 0.6498(9) 0.6692(2) -0.0017(7) 0.0674(7) Uani d . 1 . .
H H17A 0.6582 0.6638 -0.1034 0.081 Uiso calc R 1 A .
H H17B 0.5646 0.6883 0.0137 0.081 Uiso calc R 1 . .
C C18 0.7826(9) 0.6931(2) 0.0477(6) 0.0674(7) Uani d . 1 A .
C C19 0.7774(9) 0.7261(2) 0.1503(6) 0.0674(7) Uani d . 1 . .
H H19 0.6853 0.7354 0.1822 0.081 Uiso calc R 1 A .
C C20 0.9003(9) 0.7463(2) 0.2091(7) 0.0674(7) Uani d . 1 A .
H H20 0.8902 0.7686 0.2783 0.081 Uiso calc R 1 . .
C C21 1.0373(9) 0.7331(2) 0.1643(6) 0.0674(7) Uani d . 1 . .
H H21 1.1207 0.7472 0.2008 0.081 Uiso calc R 1 A .
C C22 1.0519(9) 0.6990(2) 0.0649(6) 0.0674(7) Uani d . 1 A .
H H22 1.1448 0.6886 0.0389 0.081 Uiso calc R 1 . .
C C23 0.9280(9) 0.6808(2) 0.0052(7) 0.0674(7) Uani d . 1 . .
H H23 0.9391 0.6594 -0.0666 0.081 Uiso calc R 1 A .
C C24 0.8109(6) 0.56624(14) 0.1212(4) 0.0287(10) Uani d . 1 A .
C C25 0.9113(5) 0.53145(14) 0.0658(4) 0.0284(10) Uani d . 1 . .
C C26 0.9493(6) 0.51816(16) -0.0702(4) 0.0395(13) Uani d . 1 . .
H H26 0.9124 0.5315 -0.1526 0.047 Uiso calc R 1 . .
N N1 0.6976(4) 0.60424(11) 0.5186(4) 0.0276(8) Uani d . 1 . .
H H1 0.7127 0.5923 0.4364 0.033 Uiso calc R 1 . .
N N2 0.7346(5) 0.59066(12) 0.0283(4) 0.0378(10) Uani d . 1 . .
H H2 0.7497 0.5867 -0.0614 0.045 Uiso calc R 1 A .
O O1 0.5160(5) 0.66529(11) 0.4175(4) 0.0507(10) Uani d . 1 . .
O O2 0.6327(4) 0.72365(11) 0.5165(5) 0.0555(11) Uani d . 1 . .
O O3 0.6321(4) 0.59001(10) 0.7462(3) 0.0403(9) Uani d . 1 . .
O O4A 0.342(2) 0.6223(6) 0.111(2) 0.047(4) Uani d P 0.275(12) A 2
O O4B 0.4741(16) 0.5635(4) 0.0848(17) 0.078(3) Uani d P 0.725(12) A 1
O O5A 0.443(6) 0.5668(8) 0.057(5) 0.078(3) Uani d PD 0.275(12) A 2
O O5B 0.3754(8) 0.6338(3) 0.0463(11) 0.070(2) Uani d P 0.725(12) A 1
O O6 0.8024(4) 0.57171(10) 0.2509(3) 0.0349(8) Uani d . 1 . .
S S1 0.5000 0.5000 0.70005(14) 0.0268(4) Uani d S 1 . .
S S2 1.0000 0.5000 0.19249(14) 0.0265(4) Uani d S 1 . .

loop_
_atom_site_aniso_label
_atom_site_aniso_U_11
_atom_site_aniso_U_22
_atom_site_aniso_U_33
_atom_site_aniso_U_12
_atom_site_aniso_U_13
_atom_site_aniso_U_23
C1 0.063(4) 0.068(4) 0.072(4) 0.008(3) -0.025(4) -0.005(3)
C2 0.042(3) 0.030(2) 0.037(2) 0.007(2) 0.012(2) 0.0014(19)
C3 0.041(3) 0.033(2) 0.027(2) -0.002(2) -0.002(2) -0.0013(18)
C4 0.050(3) 0.029(2) 0.022(2) -0.007(2) 0.000(2) -0.0004(17)
C5 0.033(3) 0.034(2) 0.030(2) -0.001(2) 0.004(2) -0.0016(18)
C6 0.048(3) 0.051(3) 0.059(3) 0.006(3) -0.013(3) -0.030(3)
C7 0.073(4) 0.055(3) 0.081(4) 0.031(3) -0.026(4) -0.038(3)
C8 0.046(3) 0.059(3) 0.060(3) 0.018(3) -0.018(3) -0.013(3)
C9 0.054(4) 0.052(3) 0.051(3) 0.004(3) -0.009(3) -0.020(3)
C10 0.053(3) 0.033(2) 0.044(3) 0.003(2) -0.009(3) -0.008(2)
C11 0.035(3) 0.031(2) 0.018(2) 0.004(2) -0.0055(19) 0.0008(16)
C12 0.041(3) 0.027(2) 0.0163(19) 0.002(2) 0.0030(19) 0.0048(16)
C13 0.056(4) 0.035(2) 0.015(2) -0.012(2) -0.005(2) 0.0033(17)
C14A 0.034(7) 0.053(8) 0.053(8) -0.013(5) 0.010(6) 0.002(6)
C14B 0.110(12) 0.068(7) 0.191(16) -0.018(7) -0.066(11) 0.014(8)
C15 0.0996(18) 0.0573(12) 0.0455(11) 0.0261(13) 0.0108(12) -0.0013(9)
C16 0.0996(18) 0.0573(12) 0.0455(11) 0.0261(13) 0.0108(12) -0.0013(9)
C17 0.0996(18) 0.0573(12) 0.0455(11) 0.0261(13) 0.0108(12) -0.0013(9)
C18 0.0996(18) 0.0573(12) 0.0455(11) 0.0261(13) 0.0108(12) -0.0013(9)
C19 0.0996(18) 0.0573(12) 0.0455(11) 0.0261(13) 0.0108(12) -0.0013(9)
C20 0.0996(18) 0.0573(12) 0.0455(11) 0.0261(13) 0.0108(12) -0.0013(9)
C21 0.0996(18) 0.0573(12) 0.0455(11) 0.0261(13) 0.0108(12) -0.0013(9)
C22 0.0996(18) 0.0573(12) 0.0455(11) 0.0261(13) 0.0108(12) -0.0013(9)
C23 0.0996(18) 0.0573(12) 0.0455(11) 0.0261(13) 0.0108(12) -0.0013(9)
C24 0.040(3) 0.026(2) 0.020(2) -0.002(2) 0.000(2) -0.0021(17)
C25 0.039(3) 0.024(2) 0.022(2) -0.0018(19) 0.000(2) 0.0001(16)
C26 0.069(4) 0.036(2) 0.013(2) 0.008(2) -0.002(2) 0.0005(16)
N1 0.044(2) 0.0221(16) 0.0167(16) -0.0009(17) -0.0006(17) -0.0027(14)
N2 0.065(3) 0.0338(19) 0.0141(16) 0.018(2) -0.0050(19) -0.0061(14)
O1 0.054(2) 0.0389(18) 0.059(2) 0.0089(18) -0.026(2) -0.0115(16)
O2 0.057(3) 0.0316(19) 0.078(3) 0.0055(18) -0.012(2) -0.0154(17)
O3 0.066(2) 0.0395(17) 0.0156(15) -0.0111(17) -0.0077(16) -0.0038(13)
O4A 0.034(7) 0.053(8) 0.053(8) -0.013(5) 0.010(6) 0.002(6)
O4B 0.047(8) 0.115(4) 0.072(8) 0.011(4) -0.005(4) 0.048(4)
O5A 0.047(8) 0.115(4) 0.072(8) 0.011(4) -0.005(4) 0.048(4)
O5B 0.041(4) 0.070(5) 0.100(6) 0.020(4) -0.026(4) -0.014(4)
O6 0.049(2) 0.0383(16) 0.0170(15) 0.0106(16) -0.0037(14) -0.0017(12)
S1 0.0425(9) 0.0263(7) 0.0118(6) 0.0010(7) 0.000 0.000
S2 0.0384(8) 0.0268(7) 0.0144(6) 0.0011(7) 0.000 0.000

loop_
_atom_type_symbol
_atom_type_description
_atom_type_scat_dispersion_real
_atom_type_scat_dispersion_imag
_atom_type_scat_source
C C 0.0033 0.0016 'International Tables Vol C Tables 4.2.6.8 and 6.1.1.4'
H H 0.0000 0.0000 'International Tables Vol C Tables 4.2.6.8 and 6.1.1.4'
N N 0.0061 0.0033 'International Tables Vol C Tables 4.2.6.8 and 6.1.1.4'
O O 0.0106 0.0060 'International Tables Vol C Tables 4.2.6.8 and 6.1.1.4'
S S 0.1246 0.1234 'International Tables Vol C Tables 4.2.6.8 and 6.1.1.4'

loop_
_geom_angle_atom_site_label_1
_geom_angle_atom_site_label_2
_geom_angle_atom_site_label_3
_geom_angle_site_symmetry_1
_geom_angle_site_symmetry_3
_geom_angle
_geom_angle_publ_flag
O1 C1 H1A . . 109.5 ?
O1 C1 H1B . . 109.5 ?
H1A C1 H1B . . 109.5 ?
O1 C1 H1C . . 109.5 ?
H1A C1 H1C . . 109.5 ?
H1B C1 H1C . . 109.5 ?
O2 C2 O1 . . 123.4(5) ?
O2 C2 C3 . . 123.0(5) ?
O1 C2 C3 . . 113.6(4) ?
N1 C3 C2 . . 112.9(4) ?
N1 C3 C4 . . 111.6(4) ?
C2 C3 C4 . . 110.2(4) ?
N1 C3 H3 . . 107.3 ?
C2 C3 H3 . . 107.3 ?
C4 C3 H3 . . 107.3 ?
C3 C4 C5 . . 112.9(4) ?
C3 C4 H4B . . 109.0 ?
C5 C4 H4B . . 109.0 ?
C3 C4 H4A . . 109.0 ?
C5 C4 H4A . . 109.0 ?
H4B C4 H4A . . 107.8 ?
C10 C5 C6 . . 119.0(5) ?
C10 C5 C4 . . 120.3(4) ?
C6 C5 C4 . . 120.6(4) ?
C5 C6 C7 . . 119.4(5) ?
C5 C6 H6 . . 120.3 ?
C7 C6 H6 . . 120.3 ?
C8 C7 C6 . . 120.5(5) ?
C8 C7 H7 . . 119.7 ?
C6 C7 H7 . . 119.7 ?
C9 C8 C7 . . 119.7(5) ?
C9 C8 H8 . . 120.2 ?
C7 C8 H8 . . 120.2 ?
C8 C9 C10 . . 120.0(5) ?
C8 C9 H9 . . 120.0 ?
C10 C9 H9 . . 120.0 ?
C5 C10 C9 . . 121.3(4) ?
C5 C10 H10 . . 119.3 ?
C9 C10 H10 . . 119.3 ?
O3 C11 N1 . . 123.3(4) ?
O3 C11 C12 . . 120.7(4) ?
N1 C11 C12 . . 115.9(4) ?
C13 C12 C11 . . 130.6(4) ?
C13 C12 S1 . . 112.0(3) ?
C11 C12 S1 . . 117.2(3) ?
C12 C13 C13 . 2_665 112.9(3) ?
C12 C13 H13 . . 123.6 ?
C13 C13 H13 2_665 . 123.6 ?
O4A C14A H14B . . 109.5 ?
O4A C14A H14C . . 109.5 ?
H14B C14A H14C . . 109.5 ?
O4A C14A H14A . . 109.5 ?
H14B C14A H14A . . 109.5 ?
H14C C14A H14A . . 109.5 ?
O5A C15 O5B . . 116(2) ?
O5B C15 O4B . . 131.1(11) ?
O5A C15 O4A . . 97(3) ?
O4B C15 O4A . . 106.1(13) ?
O5A C15 C16 . . 126(3) ?
O5B C15 C16 . . 116.8(7) ?
O4B C15 C16 . . 112.0(8) ?
O4A C15 C16 . . 132.5(9) ?
C15 C16 N2 . . 111.0(5) ?
C15 C16 C17 . . 115.6(6) ?
N2 C16 C17 . . 110.9(6) ?
C15 C16 H16 . . 106.2 ?
N2 C16 H16 . . 106.2 ?
C17 C16 H16 . . 106.2 ?
C18 C17 C16 . . 113.2(6) ?
C18 C17 H17A . . 108.9 ?
C16 C17 H17A . . 108.9 ?
C18 C17 H17B . . 108.9 ?
C16 C17 H17B . . 108.9 ?
H17A C17 H17B . . 107.7 ?
C19 C18 C23 . . 114.1(7) ?
C19 C18 C17 . . 122.4(7) ?
C23 C18 C17 . . 123.2(5) ?
C18 C19 C20 . . 124.2(7) ?
C18 C19 H19 . . 117.9 ?
C20 C19 H19 . . 117.9 ?
C21 C20 C19 . . 119.1(6) ?
C21 C20 H20 . . 120.4 ?
C19 C20 H20 . . 120.4 ?
C20 C21 C22 . . 120.2(7) ?
C20 C21 H21 . . 119.9 ?
C22 C21 H21 . . 119.9 ?
C23 C22 C21 . . 119.0(7) ?
C23 C22 H22 . . 120.5 ?
C21 C22 H22 . . 120.5 ?
C22 C23 C18 . . 123.2(6) ?
C22 C23 H23 . . 118.4 ?
C18 C23 H23 . . 118.4 ?
O6 C24 N2 . . 123.0(4) ?
O6 C24 C25 . . 118.7(4) ?
N2 C24 C25 . . 118.3(4) ?
C26 C25 C24 . . 133.0(4) ?
C26 C25 S2 . . 111.7(3) ?
C24 C25 S2 . . 115.4(3) ?
C25 C26 C26 . 2_765 112.3(3) ?
C25 C26 H26 . . 123.8 ?
C26 C26 H26 2_765 . 123.8 ?
C11 N1 C3 . . 123.2(4) ?
C11 N1 H1 . . 118.4 ?
C3 N1 H1 . . 118.4 ?
C24 N2 C16 . . 122.1(4) ?
C24 N2 H2 . . 119.0 ?
C16 N2 H2 . . 119.0 ?
C2 O1 C1 . . 116.6(4) ?
C14A O4A C15 . . 133.5(17) ?
C15 O4B C14B . . 111.0(12) ?
C12 S1 C12 2_665 . 90.3(3) ?
C25 S2 C25 2_765 . 92.1(3) ?

loop_
_geom_bond_atom_site_label_1
_geom_bond_atom_site_label_2
_geom_bond_site_symmetry_2
_geom_bond_distance
_geom_bond_publ_flag
C1 O1 . 1.447(7) ?
C1 H1A . 0.9600 ?
C1 H1B . 0.9600 ?
C1 H1C . 0.9600 ?
C2 O2 . 1.196(5) ?
C2 O1 . 1.337(6) ?
C2 C3 . 1.515(7) ?
C3 N1 . 1.449(6) ?
C3 C4 . 1.516(7) ?
C3 H3 . 0.9800 ?
C4 C5 . 1.530(7) ?
C4 H4B . 0.9700 ?
C4 H4A . 0.9700 ?
C5 C10 . 1.366(7) ?
C5 C6 . 1.386(7) ?
C6 C7 . 1.404(9) ?
C6 H6 . 0.9300 ?
C7 C8 . 1.376(8) ?
C7 H7 . 0.9300 ?
C8 C9 . 1.360(8) ?
C8 H8 . 0.9300 ?
C9 C10 . 1.395(8) ?
C9 H9 . 0.9300 ?
C10 H10 . 0.9300 ?
C11 O3 . 1.229(5) ?
C11 N1 . 1.332(6) ?
C11 C12 . 1.502(6) ?
C12 C13 . 1.357(6) ?
C12 S1 . 1.719(4) ?
C13 C13 2_665 1.383(9) ?
C13 H13 . 0.9300 ?
C14A O4A . 1.37(3) ?
C14A H14B . 0.9600 ?
C14A H14C . 0.9600 ?
C14A H14A . 0.9600 ?
C14B O4B . 1.33(2) ?
C14B H14E . 0.9600 ?
C14B H14F . 0.9600 ?
C14B H14D . 0.9600 ?
C15 O5A . 1.21(2) ?
C15 O5B . 1.243(9) ?
C15 O4B . 1.280(12) ?
C15 O4A . 1.38(2) ?
C15 C16 . 1.453(11) ?
C16 N2 . 1.471(7) ?
C16 C17 . 1.523(9) ?
C16 H16 . 0.9800 ?
C17 C18 . 1.472(10) ?
C17 H17A . 0.9700 ?
C17 H17B . 0.9700 ?
C18 C19 . 1.373(8) ?
C18 C23 . 1.426(10) ?
C19 C20 . 1.381(10) ?
C19 H19 . 0.9300 ?
C20 C21 . 1.369(10) ?
C20 H20 . 0.9300 ?
C21 C22 . 1.381(9) ?
C21 H21 . 0.9300 ?
C22 C23 . 1.367(10) ?
C22 H22 . 0.9300 ?
C23 H23 . 0.9300 ?
C24 O6 . 1.229(5) ?
C24 N2 . 1.328(6) ?
C24 C25 . 1.471(6) ?
C25 C26 . 1.378(6) ?
C25 S2 . 1.711(4) ?
C26 C26 2_765 1.417(10) ?
C26 H26 . 0.9300 ?
N1 H1 . 0.8600 ?
N2 H2 . 0.8600 ?
S1 C12 2_665 1.719(4) ?
S2 C25 2_765 1.711(4) ?

loop_
_geom_hbond_atom_site_label_D
_geom_hbond_atom_site_label_H
_geom_hbond_atom_site_label_A
_geom_hbond_site_symmetry_A
_geom_hbond_distance_DH
_geom_hbond_distance_HA
_geom_hbond_distance_DA
_geom_hbond_angle_DHA
N1 H1 O6 . 0.86 2.01 2.853(5) 164.4
N2 H2 O3 1_554 0.86 2.10 2.803(5) 138.9

loop_
_geom_torsion_atom_site_label_1
_geom_torsion_atom_site_label_2
_geom_torsion_atom_site_label_3
_geom_torsion_atom_site_label_4
_geom_torsion_site_symmetry_1
_geom_torsion_site_symmetry_2
_geom_torsion_site_symmetry_3
_geom_torsion_site_symmetry_4
_geom_torsion
_geom_torsion_publ_flag
O2 C2 C3 N1 . . . . 169.7(4) ?
O1 C2 C3 N1 . . . . -9.4(6) ?
O2 C2 C3 C4 . . . . -64.8(6) ?
O1 C2 C3 C4 . . . . 116.1(4) ?
N1 C3 C4 C5 . . . . -71.2(4) ?
C2 C3 C4 C5 . . . . 162.7(4) ?
C3 C4 C5 C10 . . . . -90.3(5) ?
C3 C4 C5 C6 . . . . 85.1(6) ?
C10 C5 C6 C7 . . . . -1.7(9) ?
C4 C5 C6 C7 . . . . -177.2(6) ?
C5 C6 C7 C8 . . . . 2.2(11) ?
C6 C7 C8 C9 . . . . -2.4(11) ?
C7 C8 C9 C10 . . . . 2.2(10) ?
C6 C5 C10 C9 . . . . 1.5(8) ?
C4 C5 C10 C9 . . . . 177.0(5) ?
C8 C9 C10 C5 . . . . -1.8(9) ?
O3 C11 C12 C13 . . . . 168.5(5) ?
N1 C11 C12 C13 . . . . -11.8(8) ?
O3 C11 C12 S1 . . . . -5.5(6) ?
N1 C11 C12 S1 . . . . 174.2(3) ?
C11 C12 C13 C13 . . . 2_665 -175.3(5) ?
S1 C12 C13 C13 . . . 2_665 -1.0(8) ?
O5A C15 C16 N2 . . . . 18(3) ?
O5B C15 C16 N2 . . . . -153.2(7) ?
O4B C15 C16 N2 . . . . 30.1(11) ?
O4A C15 C16 N2 . . . . 171.0(12) ?
O5A C15 C16 C17 . . . . 145(3) ?
O5B C15 C16 C17 . . . . -25.7(9) ?
O4B C15 C16 C17 . . . . 157.6(10) ?
O4A C15 C16 C17 . . . . -61.5(14) ?
C15 C16 C17 C18 . . . . 161.2(5) ?
N2 C16 C17 C18 . . . . -71.2(7) ?
C16 C17 C18 C19 . . . . -96.0(7) ?
C16 C17 C18 C23 . . . . 77.1(8) ?
C23 C18 C19 C20 . . . . 0.0(9) ?
C17 C18 C19 C20 . . . . 173.7(6) ?
C18 C19 C20 C21 . . . . -0.1(10) ?
C19 C20 C21 C22 . . . . -2.1(9) ?
C20 C21 C22 C23 . . . . 4.4(9) ?
C21 C22 C23 C18 . . . . -4.6(10) ?
C19 C18 C23 C22 . . . . 2.4(9) ?
C17 C18 C23 C22 . . . . -171.2(6) ?
O6 C24 C25 C26 . . . . -177.5(5) ?
N2 C24 C25 C26 . . . . 1.8(8) ?
O6 C24 C25 S2 . . . . 3.2(6) ?
N2 C24 C25 S2 . . . . -177.5(4) ?
C24 C25 C26 C26 . . . 2_765 -179.0(5) ?
S2 C25 C26 C26 . . . 2_765 0.4(8) ?
O3 C11 N1 C3 . . . . -13.2(7) ?
C12 C11 N1 C3 . . . . 167.1(4) ?
C2 C3 N1 C11 . . . . -95.6(5) ?
C4 C3 N1 C11 . . . . 139.6(4) ?
O6 C24 N2 C16 . . . . -4.5(8) ?
C25 C24 N2 C16 . . . . 176.3(5) ?
C15 C16 N2 C24 . . . . -99.5(6) ?
C17 C16 N2 C24 . . . . 130.5(6) ?
O2 C2 O1 C1 . . . . -3.0(8) ?
C3 C2 O1 C1 . . . . 176.1(5) ?
O5A C15 O4A C14A . . . . -6(3) ?
O5B C15 O4A C14A . . . . 122(3) ?
O4B C15 O4A C14A . . . . -22(3) ?
C16 C15 O4A C14A . . . . -164.4(18) ?
O5A C15 O4B C14B . . . . -41(11) ?
O5B C15 O4B C14B . . . . -3(2) ?
O4A C15 O4B C14B . . . . 22.3(18) ?
C16 C15 O4B C14B . . . . 173.4(12) ?
C13 C12 S1 C12 . . . 2_665 0.4(3) ?
C11 C12 S1 C12 . . . 2_665 175.5(5) ?
C26 C25 S2 C25 . . . 2_765 -0.1(3) ?
C24 C25 S2 C25 . . . 2_765 179.3(5) ?
